data_4349201
loop_
_publ_author_name
'Seki, Tomohiro'
'Jin, Mingoo'
'Ito, Hajime'

_publ_section_title
;
 Introduction of a Biphenyl Moiety for a Solvent-Responsive Aryl Gold(I)
 Isocyanide Complex with Mechanical Reactivation.
;
_journal_issue 23
_journal_name_full 'Inorganic chemistry'
_journal_page_first 12309
_journal_page_last 12320
_journal_paper_doi 10.1021/acs.inorgchem.6b02107
_journal_volume 55
_journal_year 2016
_chemical_formula_moiety 'C55 H41 Au4 N4 O2'
_chemical_formula_sum 'C55 H41 Au4 N4 O2'
_chemical_formula_weight 1577.82
_space_group_crystal_system monoclinic
_space_group_IT_number 15
_space_group_name_Hall '-I 2ya'
_space_group_name_H-M_alt 'I 1 2/a 1'
_atom_sites_solution_hydrogens geom
_atom_sites_solution_primary direct
_atom_sites_solution_secondary difmap
_cell_angle_alpha 90.0000
_cell_angle_beta 95.085(4)
_cell_angle_gamma 90.0000
_cell_formula_units_Z 4
_cell_length_a 14.049(2)
_cell_length_b 23.107(3)
_cell_length_c 14.788(2)
_cell_measurement_reflns_used 4458
_cell_measurement_temperature 123
_cell_measurement_theta_max 27.48
_cell_measurement_theta_min 3.02
_cell_volume 4781.7(11)
_computing_cell_refinement 'RAPID AUTO'
_computing_data_collection 'RAPID AUTO (Rigaku, ????)'
_computing_data_reduction 'RAPID AUTO'
_computing_molecular_graphics 'CrystalStructure 4.2.2'
_computing_publication_material 'CrystalStructure 4.2.2 (Rigaku, 2016)'
_computing_structure_refinement 'SHELXL Version 2014/7 (Sheldrick, 2008)'
_computing_structure_solution 'SHELXS Version 2013/1 (Sheldrick, 2008)'
_diffrn_ambient_temperature 123
_diffrn_detector_area_resol_mean 10.000
_diffrn_measured_fraction_theta_full 0.512
_diffrn_measured_fraction_theta_max 0.513
_diffrn_measurement_device_type 'Rigaku R-AXIS RAPID'
_diffrn_measurement_method \w
_diffrn_radiation_type 'Mo K\a'
_diffrn_radiation_wavelength 0.71075
_diffrn_reflns_av_R_equivalents 0.0779
_diffrn_reflns_Laue_measured_fraction_full 0.512
_diffrn_reflns_Laue_measured_fraction_max 0.513
_diffrn_reflns_limit_h_max 16
_diffrn_reflns_limit_h_min -17
_diffrn_reflns_limit_k_max 27
_diffrn_reflns_limit_k_min -27
_diffrn_reflns_limit_l_max 16
_diffrn_reflns_limit_l_min -16
_diffrn_reflns_number 9549
_diffrn_reflns_point_group_measured_fraction_full 0.512
_diffrn_reflns_point_group_measured_fraction_max 0.513
_diffrn_reflns_theta_full 25.242
_diffrn_reflns_theta_max 25.495
_diffrn_reflns_theta_min 3.019
_diffrn_standards_number 0
_exptl_absorpt_coefficient_mu 12.324
_exptl_absorpt_correction_T_max 0.217
_exptl_absorpt_correction_T_min 0.155
_exptl_absorpt_correction_type multi-scan
_exptl_absorpt_process_details 'ABSCOR (Rigaku, 1995)'
_exptl_crystal_colour green
_exptl_crystal_density_diffrn 2.192
_exptl_crystal_density_method 'not measured'
_exptl_crystal_description block
_exptl_crystal_F_000 2924.00
_exptl_crystal_size_max 0.155
_exptl_crystal_size_mid 0.134
_exptl_crystal_size_min 0.124
_refine_diff_density_max 1.25
_refine_diff_density_min -1.07
_refine_ls_extinction_method none
_refine_ls_goodness_of_fit_ref 1.069
_refine_ls_hydrogen_treatment constr
_refine_ls_number_parameters 299
_refine_ls_number_reflns 2279
_refine_ls_number_restraints 247
_refine_ls_R_factor_all 0.0625
_refine_ls_R_factor_gt 0.0427
_refine_ls_shift/su_max 0.001
_refine_ls_structure_factor_coef Fsqd
_refine_ls_weighting_details 'w = 1/[\s^2^(Fo^2^)+(0.0193P)^2^+79.6741P] where P=(Fo^2^+2Fc^2^)/3'
_refine_ls_weighting_scheme calc
_refine_ls_wR_factor_gt 0.0796
_refine_ls_wR_factor_ref 0.0903
_reflns_Friedel_coverage 0.000
_reflns_number_gt 1776
_reflns_number_total 2279
_reflns_threshold_expression F^2^>2.0\s(F^2^)
_cod_data_source_file 3-AcH.cif
_cod_data_source_block MIN-299-1
_cod_original_cell_volume 4781.6(12)
_cod_database_code 4349201

loop_
_space_group_symop_operation_xyz
'x, y, z'
'-x+1/2, y, -z'
'x+1/2, y+1/2, z+1/2'
'-x+1, y+1/2, -z+1/2'
'-x, -y, -z'
'x-1/2, -y, z'
'-x+1/2, -y+1/2, -z+1/2'
'x, -y+1/2, z+1/2'

loop_
_atom_site_label
_atom_site_type_symbol
_atom_site_fract_x
_atom_site_fract_y
_atom_site_fract_z
_atom_site_U_iso_or_equiv
_atom_site_adp_type
_atom_site_occupancy
_atom_site_site_symmetry_order
_atom_site_calc_flag
_atom_site_refinement_flags_posn
_atom_site_refinement_flags_adp
_atom_site_refinement_flags_occupancy
_atom_site_disorder_assembly
_atom_site_disorder_group
Au1 Au 0.53569(4) 0.42818(2) 0.48300(3) 0.02373(17) Uani 1 1 d . . . . .
Au3 Au 0.86911(4) 0.30624(2) 0.52813(3) 0.02334(17) Uani 1 1 d . . . . .
N2 N 0.7646(8) 0.3522(5) 0.6912(8) 0.0236(14) Uani 1 1 d . U . . .
N17 N 0.7089(8) 0.4664(5) 0.6197(7) 0.0238(14) Uani 1 1 d . U . . .
C4 C 0.8041(10) 0.3358(6) 0.6317(9) 0.0239(16) Uani 1 1 d . U . . .
C5 C 0.4243(10) 0.4032(7) 0.3923(10) 0.0330(16) Uani 1 1 d . U . . .
C6 C 0.4167(11) 0.4240(7) 0.3040(10) 0.0334(16) Uani 1 1 d . U . . .
H6 H 0.4620 0.4515 0.2869 0.040 Uiso 1 1 calc R U . . .
C7 C 0.3439(10) 0.4056(7) 0.2389(10) 0.0336(16) Uani 1 1 d . U . . .
H7 H 0.3398 0.4210 0.1791 0.040 Uiso 1 1 calc R U . . .
C8 C 0.2790(10) 0.3652(6) 0.2625(11) 0.0341(17) Uani 1 1 d . U . . .
H8 H 0.2300 0.3521 0.2188 0.041 Uiso 1 1 calc R U . . .
C9 C 0.2847(10) 0.3434(7) 0.3503(10) 0.0341(16) Uani 1 1 d . U . . .
H9 H 0.2395 0.3155 0.3665 0.041 Uiso 1 1 calc R U . . .
C10 C 0.3565(10) 0.3620(7) 0.4149(10) 0.0338(16) Uani 1 1 d . U . . .
H10 H 0.3597 0.3468 0.4748 0.041 Uiso 1 1 calc R U . . .
C11 C 0.7860(10) 0.4865(6) 0.6784(9) 0.0249(12) Uani 1 1 d . U . . .
C12 C 0.8466(10) 0.5269(6) 0.6467(10) 0.0260(13) Uani 1 1 d . U . . .
H12 H 0.8398 0.5384 0.5848 0.031 Uiso 1 1 calc R U . . .
C13 C 0.9175(10) 0.5506(6) 0.7057(9) 0.0270(14) Uani 1 1 d . U . . .
H13 H 0.9602 0.5784 0.6847 0.032 Uiso 1 1 calc R U . . .
C14 C 0.9258(10) 0.5343(6) 0.7920(10) 0.0272(14) Uani 1 1 d . U . . .
H14 H 0.9748 0.5509 0.8322 0.033 Uiso 1 1 calc R U . . .
C15 C 0.8643(10) 0.4931(6) 0.8260(10) 0.0266(14) Uani 1 1 d . U . . .
H15 H 0.8705 0.4831 0.8886 0.032 Uiso 1 1 calc R U . . .
C16 C 0.7938(9) 0.4669(6) 0.7667(9) 0.0256(13) Uani 1 1 d . U . . .
C18 C 0.6452(9) 0.4525(6) 0.5702(9) 0.0233(16) Uani 1 1 d . U . . .
C19 C 0.9502(10) 0.1884(7) 0.3221(9) 0.0284(16) Uani 1 1 d . U . . .
H19 H 0.9322 0.1502 0.3037 0.034 Uiso 1 1 calc R U . . .
C20 C 1.0187(11) 0.2188(7) 0.2767(11) 0.0284(16) Uani 1 1 d . U . . .
H20 H 1.0472 0.2020 0.2271 0.034 Uiso 1 1 calc R U . . .
C21 C 1.0425(11) 0.2727(6) 0.3063(10) 0.0281(16) Uani 1 1 d . U . . .
H21 H 1.0890 0.2938 0.2771 0.034 Uiso 1 1 calc R U . . .
C22 C 1.0006(9) 0.2978(6) 0.3780(9) 0.0275(16) Uani 1 1 d . U . . .
H22 H 1.0189 0.3359 0.3966 0.033 Uiso 1 1 calc R U . . .
C23 C 0.9326(10) 0.2687(6) 0.4235(10) 0.0275(16) Uani 1 1 d . U . . .
C24 C 0.9095(11) 0.2140(7) 0.3931(10) 0.0279(16) Uani 1 1 d . U . . .
H24 H 0.8632 0.1928 0.4226 0.033 Uiso 1 1 calc R U . . .
C25 C 0.6305(9) 0.3939(6) 0.9211(9) 0.0239(14) Uani 1 1 d . U . . .
H25 H 0.6020 0.4029 0.9753 0.029 Uiso 1 1 calc R U . . .
C26 C 0.6153(10) 0.3394(6) 0.8818(9) 0.0237(14) Uani 1 1 d . U . . .
H26 H 0.5758 0.3118 0.9080 0.028 Uiso 1 1 calc R U . . .
C27 C 0.6587(9) 0.3263(6) 0.8038(9) 0.0235(13) Uani 1 1 d . U . . .
H27 H 0.6493 0.2897 0.7753 0.028 Uiso 1 1 calc R U . . .
C28 C 0.7171(10) 0.3685(6) 0.7676(10) 0.0233(13) Uani 1 1 d . U . . .
C29 C 0.7310(10) 0.4232(6) 0.8050(9) 0.0229(13) Uani 1 1 d . U . . .
C30 C 0.6856(9) 0.4348(6) 0.8836(9) 0.0230(14) Uani 1 1 d . U . . .
H30 H 0.6932 0.4717 0.9115 0.028 Uiso 1 1 calc R U . . .
O31 O 0.2304(19) 0.4398(8) 0.002(3) 0.047(5) Uani 0.5 1 d . U P A -1
C32 C 0.202(3) 0.3918(15) 0.007(2) 0.046(5) Uani 0.5 1 d . U P A -1
H32 H 0.1378 0.3848 0.0213 0.056 Uiso 0.5 1 calc R U P A -1
C33 C 0.267(3) 0.3435(12) -0.007(4) 0.044(5) Uani 0.5 1 d . U P A -1
H33A H 0.2332 0.3068 -0.0001 0.053 Uiso 0.5 1 calc R U P A -1
H33B H 0.2876 0.3460 -0.0684 0.053 Uiso 0.5 1 calc R U P A -1
H33C H 0.3223 0.3456 0.0376 0.053 Uiso 0.5 1 calc R U P A -1

loop_
_atom_site_aniso_label
_atom_site_aniso_U_11
_atom_site_aniso_U_22
_atom_site_aniso_U_33
_atom_site_aniso_U_23
_atom_site_aniso_U_13
_atom_site_aniso_U_12
Au1 0.0258(3) 0.0224(3) 0.0228(3) 0.0009(2) 0.0011(2) 0.0020(2)
Au3 0.0274(3) 0.0211(3) 0.0214(3) -0.0007(2) 0.0017(2) 0.0014(2)
N2 0.030(3) 0.018(3) 0.023(3) 0.001(2) -0.001(3) 0.002(3)
N17 0.025(3) 0.020(3) 0.027(3) 0.001(3) 0.006(2) 0.000(3)
C4 0.031(4) 0.017(4) 0.023(3) 0.000(3) -0.001(3) 0.003(3)
C5 0.031(4) 0.037(4) 0.031(4) -0.002(3) 0.000(3) -0.001(3)
C6 0.031(4) 0.037(4) 0.031(4) -0.002(3) 0.000(3) -0.001(3)
C7 0.031(4) 0.038(4) 0.031(4) -0.002(3) -0.001(3) 0.000(3)
C8 0.031(4) 0.039(4) 0.032(4) -0.002(3) -0.002(3) -0.001(3)
C9 0.030(4) 0.039(4) 0.033(4) -0.001(3) -0.001(3) -0.001(3)
C10 0.030(4) 0.038(4) 0.032(4) -0.001(3) 0.000(3) -0.001(3)
C11 0.025(3) 0.021(3) 0.029(3) 0.000(2) 0.005(2) 0.000(2)
C12 0.026(3) 0.022(3) 0.030(3) 0.001(3) 0.006(2) 0.000(2)
C13 0.027(3) 0.023(3) 0.032(3) 0.000(3) 0.006(3) -0.001(2)
C14 0.026(3) 0.024(3) 0.032(3) 0.000(3) 0.005(3) 0.000(3)
C15 0.026(3) 0.023(3) 0.031(3) 0.000(3) 0.004(2) 0.001(3)
C16 0.025(3) 0.022(3) 0.030(3) 0.000(3) 0.004(2) 0.001(2)
C18 0.025(3) 0.020(3) 0.026(3) 0.001(3) 0.007(3) 0.000(3)
C19 0.027(4) 0.030(4) 0.027(4) -0.006(3) -0.002(3) 0.002(3)
C20 0.027(4) 0.031(4) 0.027(4) -0.006(3) -0.001(3) 0.002(3)
C21 0.026(4) 0.031(4) 0.026(4) -0.005(3) -0.001(3) 0.001(3)
C22 0.026(4) 0.030(4) 0.026(4) -0.005(3) -0.001(3) 0.002(3)
C23 0.027(4) 0.030(4) 0.026(4) -0.005(3) -0.001(3) 0.001(3)
C24 0.027(4) 0.030(4) 0.026(4) -0.005(3) -0.001(3) 0.001(3)
C25 0.029(3) 0.021(3) 0.022(3) 0.002(2) -0.001(3) 0.001(3)
C26 0.029(3) 0.020(3) 0.022(3) 0.002(3) 0.000(3) 0.001(3)
C27 0.029(3) 0.019(3) 0.022(3) 0.002(2) -0.001(2) 0.001(2)
C28 0.029(3) 0.019(3) 0.022(3) 0.002(2) -0.001(2) 0.001(2)
C29 0.028(3) 0.019(3) 0.021(3) 0.002(2) -0.002(2) 0.001(2)
C30 0.028(3) 0.020(3) 0.021(3) 0.002(2) -0.001(3) 0.001(3)
O31 0.064(11) 0.039(7) 0.036(7) -0.009(8) -0.010(9) -0.001(7)
C32 0.063(10) 0.039(7) 0.035(7) -0.008(8) -0.010(8) -0.003(7)
C33 0.063(11) 0.035(7) 0.032(8) -0.009(8) -0.012(9) -0.005(8)

loop_
_atom_type_symbol
_atom_type_description
_atom_type_scat_dispersion_real
_atom_type_scat_dispersion_imag
_atom_type_scat_source
C C 0.0033 0.0016
;
International Tables for Crystallography
(Vol. C, Tables 4.2.6.8 and 6.1.1.4)
;
H H 0.0000 0.0000
;
International Tables for Crystallography
(Vol. C, Table 6.1.1.4)
;
Au Au -2.0133 8.8022
;
International Tables for Crystallography
(Vol. C, Tables 4.2.6.8 and 6.1.1.4)
;
N N 0.0061 0.0033
;
International Tables for Crystallography
(Vol. C, Tables 4.2.6.8 and 6.1.1.4)
;
O O 0.0106 0.0060
;
International Tables for Crystallography
(Vol. C, Tables 4.2.6.8 and 6.1.1.4)
;

loop_
_geom_angle_atom_site_label_1
_geom_angle_atom_site_label_2
_geom_angle_atom_site_label_3
_geom_angle
_geom_angle_site_symmetry_1
_geom_angle_site_symmetry_3
C18 Au1 C5 179.3(6) . .
C18 Au1 Au3 88.8(4) . 2_656
C5 Au1 Au3 91.0(4) . 2_656
C4 Au3 C23 175.1(6) . .
C4 Au3 Au1 87.7(4) . 2_656
C23 Au3 Au1 97.1(4) . 2_656
C4 Au3 Au3 71.0(4) . 2_656
C23 Au3 Au3 107.6(4) . 2_656
Au1 Au3 Au3 113.952(14) 2_656 2_656
C4 N2 C28 175.7(14) . .
C18 N17 C11 176.8(14) . .
N2 C4 Au3 178.5(13) . .
C6 C5 C10 117.4(14) . .
C6 C5 Au1 120.6(11) . .
C10 C5 Au1 121.9(11) . .
C5 C6 C7 122.1(15) . .
C8 C7 C6 119.4(15) . .
C7 C8 C9 120.0(14) . .
C8 C9 C10 120.5(15) . .
C9 C10 C5 120.7(15) . .
C12 C11 C16 123.2(13) . .
C12 C11 N17 118.7(13) . .
C16 C11 N17 118.0(12) . .
C11 C12 C13 119.2(14) . .
C14 C13 C12 119.6(14) . .
C13 C14 C15 122.1(14) . .
C16 C15 C14 119.3(14) . .
C11 C16 C15 116.4(13) . .
C11 C16 C29 125.8(12) . .
C15 C16 C29 117.7(12) . .
N17 C18 Au1 179.2(12) . .
C24 C19 C20 119.8(14) . .
C21 C20 C19 117.7(18) . .
C20 C21 C22 121.6(18) . .
C21 C22 C23 121.6(14) . .
C24 C23 C22 116.2(15) . .
C24 C23 Au3 122.1(13) . .
C22 C23 Au3 121.7(10) . .
C23 C24 C19 123.1(17) . .
C30 C25 C26 121.7(13) . .
C27 C26 C25 118.8(13) . .
C26 C27 C28 118.7(13) . .
C29 C28 C27 123.0(13) . .
C29 C28 N2 120.1(12) . .
C27 C28 N2 116.9(13) . .
C28 C29 C30 116.5(12) . .
C28 C29 C16 122.3(12) . .
C30 C29 C16 121.1(12) . .
C25 C30 C29 121.4(13) . .
O31 C32 C33 119(3) . .

loop_
_geom_bond_atom_site_label_1
_geom_bond_atom_site_label_2
_geom_bond_distance
_geom_bond_site_symmetry_2
Au1 C18 1.999(13) .
Au1 C5 2.052(14) .
Au1 Au3 3.1294(8) 2_656
Au3 C4 1.974(14) .
Au3 C23 2.046(14) .
Au3 Au1 3.1294(8) 2_656
Au3 Au3 3.3761(11) 2_656
N2 C4 1.146(17) .
N2 C28 1.412(18) .
N17 C18 1.150(16) .
N17 C11 1.406(17) .
C5 C6 1.39(2) .
C5 C10 1.41(2) .
C6 C7 1.41(2) .
C7 C8 1.37(2) .
C8 C9 1.39(2) .
C9 C10 1.39(2) .
C11 C12 1.374(19) .
C11 C16 1.376(19) .
C12 C13 1.377(19) .
C13 C14 1.325(19) .
C14 C15 1.41(2) .
C15 C16 1.401(19) .
C16 C29 1.486(19) .
C19 C24 1.37(2) .
C19 C20 1.41(2) .
C20 C21 1.351(18) .
C21 C22 1.39(2) .
C22 C23 1.39(2) .
C23 C24 1.371(19) .
C25 C30 1.369(19) .
C25 C26 1.397(19) .
C26 C27 1.384(19) .
C27 C28 1.410(19) .
C28 C29 1.388(19) .
C29 C30 1.400(19) .
O31 C32 1.19(4) .
C32 C33 1.47(5) .
